data_2005416
loop_
_publ_author_name
'Rowan, K. R.'
'Holt, E. M.'

_publ_section_title
;
 Dibutyl
 2,6-Dimethyl-4-(3-nitrophenyl)-1,4-dihydropyridine-3,5-dicarboxylate,
 Diisobutyl
 2,6-Dimethyl-4-(3-nitrophenyl)-1,4-dihydropyridine-3,5-dicarboxylate
 and Di-<i>tert</i>-butyl
 2,6-Dimethyl-4-(3-nitrophenyl)-1,4-dihydropyridine-3,5-dicarboxylate
;
_journal_issue 9
_journal_name_full 'Acta Crystallographica Section C'
_journal_page_first 2207
_journal_page_last 2212
_journal_paper_doi 10.1107/S0108270196003551
_journal_volume 52
_journal_year 1996
_chemical_formula_moiety 'C23 H30 N2 O6'
_chemical_formula_sum 'C23 H30 N2 O6'
_chemical_formula_weight 430.5
_chemical_melting_point 177
_chemical_name_systematic
;
Di-tertbutyl
2,6-dimethyl-4-(3-nitrophenyl)-1,4-dihydropyridine-3,5-dicarboxylate
;
_space_group_IT_number 14
_symmetry_cell_setting monoclinic
_symmetry_space_group_name_Hall '-P 2yn'
_symmetry_space_group_name_H-M 'P 1 21/n 1'
_cell_angle_alpha 90.
_cell_angle_beta 109.90(1)
_cell_angle_gamma 90.
_cell_formula_units_Z 4
_cell_length_a 11.142(1)
_cell_length_b 16.803(2)
_cell_length_c 13.384(1)
_cell_measurement_reflns_used 40
_cell_measurement_temperature 298
_cell_measurement_theta_max 12.537
_cell_measurement_theta_min 3.967
_cell_volume 2356.1(4)
_computing_cell_refinement XSCANS
_computing_data_collection 'XSCANS (Siemens, 1991)'
_computing_data_reduction XSCANS
_computing_molecular_graphics 'XP (Siemens, 1990)'
_computing_structure_refinement 'SHELXL93 (Sheldrick, 1993)'
_computing_structure_solution 'SHELXS86 (Sheldrick, 1990)'
_diffrn_ambient_temperature 298
_diffrn_measurement_device 'Siemens P4 four-circle'
_diffrn_measurement_method \q/2\q
_diffrn_radiation_monochromator 'highly oriented graphite crystal'
_diffrn_radiation_source 'fine-focus sealed tube'
_diffrn_radiation_type MoK\a
_diffrn_radiation_wavelength 0.71073
_diffrn_reflns_av_R_equivalents 0.1083
_diffrn_reflns_limit_h_max 10
_diffrn_reflns_limit_h_min -10
_diffrn_reflns_limit_k_max 16
_diffrn_reflns_limit_k_min 0
_diffrn_reflns_limit_l_max 12
_diffrn_reflns_limit_l_min 0
_diffrn_reflns_number 2898
_diffrn_reflns_theta_max 20.02
_diffrn_reflns_theta_min 2.02
_diffrn_standards_decay_% 1.0
_diffrn_standards_interval_count 97
_diffrn_standards_number 3
_exptl_absorpt_coefficient_mu 0.088
_exptl_absorpt_correction_type none
_exptl_crystal_colour yellow
_exptl_crystal_density_diffrn 1.214
_exptl_crystal_description chunk
_exptl_crystal_F_000 920
_exptl_crystal_size_max 0.3
_exptl_crystal_size_mid 0.2
_exptl_crystal_size_min 0.2
_refine_diff_density_max 0.141
_refine_diff_density_min -0.197
_refine_ls_extinction_method none
_refine_ls_goodness_of_fit_all 1.035
_refine_ls_goodness_of_fit_obs 1.123
_refine_ls_hydrogen_treatment noref
_refine_ls_matrix_type full
_refine_ls_number_parameters 280
_refine_ls_number_reflns 2183
_refine_ls_restrained_S_all 1.090
_refine_ls_restrained_S_obs 1.123
_refine_ls_R_factor_all 0.1042
_refine_ls_R_factor_obs 0.0542
_refine_ls_shift/esd_max -0.004
_refine_ls_shift/esd_mean 0.001
_refine_ls_structure_factor_coef Fsqd
_refine_ls_weighting_scheme
;
calc w = 1/[\s^2^(F~o~^2^) + (0.0632P)^2^ + 0.0108P]
where P = (F~o~^2^ + 2F~c~^2^)/3
;
_refine_ls_wR_factor_all 0.1535
_refine_ls_wR_factor_obs 0.1209
_reflns_number_observed 1383
_reflns_number_total 2207
_reflns_observed_criterion >2sigma(I)
_cod_data_source_file pa1223.cif
_cod_data_source_block III
_cod_original_sg_symbol_H-M 'P 21/n'
_cod_database_code 2005416

loop_
_symmetry_equiv_pos_as_xyz
x,y,z
-x,-y,-z
1/2-x,1/2+y,1/2-z
1/2+x,1/2-y,1/2+z

loop_
_atom_site_aniso_label
_atom_site_aniso_U_11
_atom_site_aniso_U_22
_atom_site_aniso_U_33
_atom_site_aniso_U_12
_atom_site_aniso_U_13
_atom_site_aniso_U_23
N1 0.042(2) 0.063(3) 0.039(3) 0.003(2) 0.000(2) -0.003(2)
C2 0.053(3) 0.046(3) 0.046(3) 0.004(3) 0.016(3) 0.000(3)
C2' 0.067(4) 0.057(3) 0.059(3) 0.000(3) 0.012(3) -0.018(3)
C3 0.042(3) 0.035(3) 0.043(3) 0.004(3) 0.013(3) 0.007(3)
C3' 0.049(3) 0.061(4) 0.047(4) -0.002(3) 0.014(3) 0.005(3)
C3" 0.058(3) 0.050(4) 0.071(4) 0.011(3) 0.026(3) 0.011(3)
O3' 0.097(3) 0.075(3) 0.059(2) 0.025(2) 0.022(2) -0.014(2)
O3" 0.051(2) 0.048(2) 0.055(2) 0.015(2) 0.017(2) 0.005(2)
C4 0.034(3) 0.050(3) 0.033(3) 0.003(3) 0.007(2) -0.002(2)
C5 0.038(3) 0.042(3) 0.039(3) 0.000(2) 0.010(3) 0.001(2)
C5' 0.044(3) 0.049(3) 0.045(3) 0.002(3) 0.016(3) 0.002(3)
C5" 0.073(4) 0.055(3) 0.045(3) 0.011(3) 0.019(3) -0.008(3)
O5' 0.049(2) 0.082(3) 0.043(2) 0.013(2) -0.005(2) -0.013(2)
O5" 0.057(2) 0.067(2) 0.044(2) 0.018(2) 0.015(2) -0.005(2)
C6 0.045(3) 0.048(3) 0.042(3) -0.001(3) 0.012(3) 0.001(3)
C6' 0.055(3) 0.078(4) 0.049(3) 0.022(3) 0.000(3) -0.004(3)
C7 0.038(3) 0.042(3) 0.039(3) 0.005(3) 0.010(3) -0.006(3)
C8 0.046(3) 0.045(3) 0.048(3) -0.002(3) 0.014(3) -0.009(2)
C9 0.039(4) 0.054(4) 0.067(4) 0.001(3) 0.018(3) -0.010(3)
C10 0.055(4) 0.072(4) 0.093(4) -0.009(3) 0.037(4) -0.017(4)
C11 0.077(4) 0.062(4) 0.093(4) -0.004(4) 0.045(4) 0.013(3)
C12 0.060(4) 0.058(4) 0.058(3) 0.004(3) 0.019(3) 0.009(3)
C13 0.112(5) 0.098(5) 0.079(5) 0.049(4) 0.026(4) 0.026(4)
C14 0.059(3) 0.062(4) 0.119(5) 0.013(3) 0.027(4) -0.004(4)
C15 0.086(4) 0.051(4) 0.122(5) 0.008(4) 0.045(4) 0.020(4)
C16 0.142(6) 0.101(5) 0.069(4) 0.042(5) 0.059(4) 0.015(4)
C17 0.114(5) 0.087(5) 0.116(5) 0.000(5) 0.053(4) -0.038(4)
C18 0.107(5) 0.078(4) 0.083(4) 0.026(4) 0.048(4) -0.002(4)
N2 0.048(4) 0.084(4) 0.106(5) 0.001(3) 0.019(4) -0.011(3)
O1 0.049(3) 0.147(5) 0.203(6) 0.000(3) 0.043(3) 0.033(4)
O2 0.062(3) 0.128(4) 0.102(3) 0.023(3) 0.004(3) 0.006(3)

loop_
_atom_site_label
_atom_site_occupancy
_atom_site_fract_x
_atom_site_fract_y
_atom_site_fract_z
_atom_site_U_iso_or_equiv
_atom_site_thermal_displace_type
_atom_site_calc_flag
_atom_site_refinement_flags
_atom_site_type_symbol
N1 1 0.2005(3) 0.2790(2) 0.2687(3) 0.0516(11) Uani d . N
H1A 1 0.2948 0.2802 0.3243 0.050 Uiso calc R H
C2 1 0.1253(5) 0.3456(3) 0.2626(4) 0.0489(13) Uani d . C
C2' 1 0.1766(5) 0.4011(3) 0.3560(4) 0.064(2) Uani d . C
H2'A 0.50 0.1214 0.4463 0.3480 0.080 Uiso calc PR H
H2'B 0.50 0.1823 0.3730 0.4199 0.080 Uiso calc PR H
H2'C 0.50 0.2600 0.4187 0.3600 0.080 Uiso calc PR H
H2'D 0.50 0.1001 0.3956 0.4012 0.050 Uiso d PR H
H2'E 0.50 0.2037 0.4652 0.3614 0.050 Uiso d PR H
H2'F 0.50 0.2576 0.3640 0.3986 0.050 Uiso d PR H
C3 1 0.0222(4) 0.3576(3) 0.1770(3) 0.0405(12) Uani d . C
C3' 1 -0.0543(4) 0.4308(3) 0.1659(4) 0.0530(14) Uani d . C
C3" 1 -0.2107(5) 0.5140(3) 0.0333(4) 0.0588(14) Uani d . C
O3' 1 -0.0569(3) 0.4730(2) 0.2389(3) 0.0781(12) Uani d . O
O3" 1 -0.1237(3) 0.4454(2) 0.0645(3) 0.0519(9) Uani d . O
C4 1 -0.0235(4) 0.2945(3) 0.0902(3) 0.0402(12) Uani d . C
H4A 1 -0.0582 0.3239 0.0043 0.050 Uiso calc R H
C5 1 0.0825(4) 0.2369(3) 0.0938(3) 0.0403(12) Uani d . C
C5' 1 0.0597(5) 0.1938(3) -0.0061(4) 0.0459(13) Uani d . C
C5" 1 0.1547(5) 0.1038(3) -0.1047(4) 0.0577(14) Uani d . C
O5' 1 -0.0373(3) 0.2026(2) -0.0818(3) 0.0635(11) Uani d . O
O5" 1 0.1557(3) 0.1459(2) -0.0080(2) 0.0565(9) Uani d . O
C6 1 0.1864(4) 0.2291(3) 0.1830(4) 0.0459(13) Uani d . C
C6' 1 0.2957(4) 0.1705(3) 0.2042(4) 0.065(2) Uani d . C
H6'A 0.50 0.2815 0.1367 0.1434 0.080 Uiso calc PR H
H6'B 0.50 0.3738 0.1996 0.2172 0.080 Uiso calc PR H
H6'C 0.50 0.3017 0.1386 0.2652 0.080 Uiso calc PR H
H6'D 0.50 0.3295 0.1842 0.1387 0.050 Uiso d P H
H6'E 0.50 0.2444 0.1123 0.1786 0.050 Uiso d P H
H6'F 0.50 0.3523 0.1819 0.2787 0.050 Uiso d P H
C7 1 -0.1419(4) 0.2523(3) 0.0980(3) 0.0404(12) Uani d . C
C8 1 -0.2622(5) 0.2790(3) 0.0382(4) 0.0468(13) Uani d . C
H8A 1 -0.2726 0.3211 -0.0124 0.080 Uiso calc R H
C9 1 -0.3679(5) 0.2456(3) 0.0524(4) 0.0532(14) Uani d . C
C10 1 -0.3596(5) 0.1851(4) 0.1233(5) 0.070(2) Uani d . C
H10A 1 -0.4349 0.1634 0.1326 0.080 Uiso calc R H
C11 1 -0.2408(6) 0.1568(3) 0.1795(5) 0.073(2) Uani d . C
H11A 1 -0.2324 0.1123 0.2264 0.080 Uiso calc R H
C12 1 -0.1328(5) 0.1909(3) 0.1701(4) 0.0588(14) Uani d . C
H12A 1 -0.0496 0.1731 0.2139 0.080 Uiso calc R H
C13 1 -0.2619(6) 0.5080(4) -0.0860(4) 0.098(2) Uani d . C
H13A 1 -0.3085 0.4590 -0.1050 0.080 Uiso calc R H
H13B 1 -0.3172 0.5519 -0.1170 0.080 Uiso calc R H
H13C 1 -0.1914 0.5076 -0.1119 0.080 Uiso calc R H
C14 1 -0.3173(5) 0.5039(3) 0.0776(5) 0.080(2) Uani d . C
H14A 1 -0.3612 0.4550 0.0512 0.080 Uiso calc R H
H14B 1 -0.2814 0.5017 0.1537 0.080 Uiso calc R H
H14C 1 -0.3764 0.5475 0.0569 0.080 Uiso calc R H
C15 1 -0.1387(5) 0.5911(3) 0.0685(5) 0.084(2) Uani d . C
H15A 1 -0.0734 0.5952 0.0370 0.080 Uiso calc R H
H15B 1 -0.1950 0.6360 0.0477 0.080 Uiso calc R H
H15C 1 -0.1001 0.5902 0.1445 0.080 Uiso calc R H
C16 1 0.1405(6) 0.1618(4) -0.1936(4) 0.098(2) Uani d . C
H16A 1 0.0567 0.1849 -0.2161 0.080 Uiso calc R H
H16B 1 0.2032 0.2030 -0.1679 0.080 Uiso calc R H
H16C 1 0.1536 0.1353 -0.2526 0.080 Uiso calc R H
C17 1 0.0516(6) 0.0426(4) -0.1351(5) 0.102(2) Uani d . C
H17A 1 -0.0298 0.0688 -0.1578 0.080 Uiso calc R H
H17B 1 0.0588 0.0104 -0.1920 0.080 Uiso calc R H
H17C 1 0.0590 0.0096 -0.0748 0.080 Uiso calc R H
C18 1 0.2851(5) 0.0652(3) -0.0693(5) 0.086(2) Uani d . C
H18A 1 0.2917 0.0277 -0.0135 0.080 Uiso calc R H
H18B 1 0.2987 0.0383 -0.1278 0.080 Uiso calc R H
H18C 1 0.3483 0.1060 -0.0431 0.080 Uiso calc R H
N2 1 -0.4927(4) 0.2780(3) -0.0067(5) 0.081(2) Uani d . N
O1 1 -0.5837(3) 0.2592(3) 0.0187(4) 0.133(2) Uani d . O
O2 1 -0.5019(4) 0.3253(3) -0.0779(4) 0.103(2) Uani d . O

loop_
_atom_type_symbol
_atom_type_description
_atom_type_scat_dispersion_real
_atom_type_scat_dispersion_imag
_atom_type_scat_source
C C 0.0033 0.0016 'International Tables Vol C Tables 4.2.6.8 and 6.1.1.4'
H H 0.0000 0.0000 'International Tables Vol C Tables 4.2.6.8 and 6.1.1.4'
N N 0.0061 0.0033 'International Tables Vol C Tables 4.2.6.8 and 6.1.1.4'
O O 0.0106 0.0060 'International Tables Vol C Tables 4.2.6.8 and 6.1.1.4'

loop_
_geom_angle_atom_site_label_1
_geom_angle_atom_site_label_2
_geom_angle_atom_site_label_3
_geom_angle
_geom_angle_publ_flag
C2 N1 C6 123.0(4) yes
C3 C2 N1 120.0(4) yes
C3 C2 C2' 126.3(5) yes
N1 C2 C2' 113.6(4) yes
C2 C3 C3' 120.8(4) yes
C2 C3 C4 121.1(4) yes
C3' C3 C4 118.1(4) yes
O3' C3' O3" 123.0(5) yes
O3' C3' C3 125.2(5) yes
O3" C3' C3 111.7(5) yes
O3" C3" C13 102.9(4) yes
O3" C3" C14 109.3(4) yes
C13 C3" C14 110.2(5) yes
O3" C3" C15 110.8(4) yes
C13 C3" C15 111.0(5) yes
C14 C3" C15 112.3(4) yes
C3' O3" C3" 122.0(4) yes
C5 C4 C3 111.4(3) yes
C5 C4 C7 112.5(4) yes
C3 C4 C7 109.9(3) yes
C6 C5 C5' 125.9(4) yes
C6 C5 C4 120.8(4) yes
C5' C5 C4 113.3(4) yes
O5' C5' O5" 123.0(4) yes
O5' C5' C5 122.1(5) yes
O5" C5' C5 114.9(4) yes
O5" C5" C17 110.2(4) yes
O5" C5" C16 110.5(4) yes
C17 C5" C16 111.5(5) yes
O5" C5" C18 102.2(4) yes
C17 C5" C18 111.0(5) yes
C16 C5" C18 110.9(5) yes
C5' O5" C5" 122.4(4) yes
C5 C6 N1 119.5(4) yes
C5 C6 C6' 128.1(4) yes
N1 C6 C6' 112.4(4) yes
C8 C7 C12 118.0(4) no
C8 C7 C4 119.9(4) yes
C12 C7 C4 121.9(4) yes
C9 C8 C7 119.7(5) no
C10 C9 C8 122.6(5) no
C10 C9 N2 118.7(5) yes
C8 C9 N2 118.6(5) yes
C11 C10 C9 117.6(5) no
C10 C11 C12 121.2(5) no
C11 C12 C7 120.8(5) no
O1 N2 O2 122.2(6) yes
O1 N2 C9 119.0(6) yes
O2 N2 C9 118.7(6) yes

loop_
_geom_bond_atom_site_label_1
_geom_bond_atom_site_label_2
_geom_bond_distance
_geom_bond_publ_flag
N1 C2 1.384(6) yes
N1 C6 1.385(5) yes
C2 C3 1.333(6) yes
C2 C2' 1.508(6) yes
C3 C3' 1.475(7) yes
C3 C4 1.526(6) yes
C3' O3' 1.216(5) yes
C3' O3" 1.336(5) yes
C3" O3" 1.472(5) yes
C3" C13 1.506(7) yes
C3" C14 1.507(7) yes
C3" C15 1.511(7) yes
C4 C5 1.516(6) yes
C4 C7 1.532(6) yes
C5 C6 1.357(6) yes
C5 C5' 1.464(6) yes
C5' O5' 1.213(5) yes
C5' O5" 1.345(5) yes
C5" O5" 1.473(5) yes
C5" C17 1.491(7) yes
C5" C16 1.505(7) yes
C5" C18 1.512(6) yes
C6 C6' 1.515(6) yes
C7 C8 1.381(6) no
C7 C12 1.393(6) no
C8 C9 1.375(6) no
C9 C10 1.372(7) no
C9 N2 1.452(7) yes
C10 C11 1.366(7) no
C11 C12 1.377(6) no
N2 O1 1.215(6) yes
N2 O2 1.218(6) yes

loop_
_geom_torsion_atom_site_label_1
_geom_torsion_atom_site_label_2
_geom_torsion_atom_site_label_3
_geom_torsion_atom_site_label_4
_geom_torsion
_geom_torsion_publ_flag
C6 N1 C2 C3 10.3(6) yes
C6 N1 C2 C2' -166.3(4) no
N1 C2 C3 C3' -175.9(4) no
C2' C2 C3 C3' 0.3(8) no
N1 C2 C3 C4 6.8(6) yes
C2' C2 C3 C4 -176.80(10) no
C2 C3 C3' O3' -22.4(2) yes
C4 C3 C3' O3' 154.8(6) no
C2 C3 C3' O3" 158.50(10) no
C4 C3 C3' O3" -24.1(4) no
O3' C3' O3" C3" -0.7(8) no
C3 C3' O3" C3" 178.3(6) no
C13 C3" O3" C3' 177.5(2) no
C14 C3" O3" C3' -65.3(4) no
C15 C3" O3" C3' 58.9(5) no
C2 C3 C4 C5 -20.6(7) yes
C3' C3 C4 C5 162.1(8) no
C2 C3 C4 C7 104.7(8) no
C3' C3 C4 C7 -72.4(9) no
C3 C4 C5 C6 19.6(7) yes
C7 C4 C5 C6 -104.2(7) no
C3 C4 C5 C5' -159.9(6) no
C7 C4 C5 C5' 76.1(6) no
C6 C5 C5' O5' 178.1(6) yes
C4 C5 C5' O5' -2.3(2) no
C6 C5 C5' O5" -3.6(5) no
C4 C5 C5' O5" 175.9(6) no
O5' C5' O5" C5" 4.0(8) no
C5 C5' O5" C5" -174.1(9) no
C17 C5" O5" C5' -66.8(6) no
C16 C5" O5" C5' 56.9(6) no
C18 C5" O5" C5' 175.0(4) no
C5' C5 C6 N1 174.2(4) no
C4 C5 C6 N1 -5.2(5) yes
C5' C5 C6 C6' -5.7(6) no
C4 C5 C6 C6' 174.7(3) no
C2 N1 C6 C5 -11.2(5) yes
C2 N1 C6 C6' 168.8(4) no
C5 C4 C7 C8 -141.5(4) no
C3 C4 C7 C8 93.7(7) yes
C5 C4 C7 C12 43.3(6) no
N2 C9 C10 C11 -178.6(7) no
C9 C10 C11 C12 3.8(9) no
C10 C11 C12 C7 -3.8(8) no
C8 C7 C12 C11 1.2(6) no
C4 C7 C12 C11 176.5(4) no
C8 C9 C10 C11 -1.4(5) no
C10 C9 N2 O1 10.5(7) yes
C8 C9 N2 O1 -166.7(2) no
C10 C9 N2 O2 -172.0(5) yes
C8 C9 N2 O2 10.6(4) no
C12 C7 C8 C9 1.0(2) no
C4 C7 C8 C9 -174.2(3) no
C7 C8 C9 C10 -0.9(9) no
C7 C8 C9 N1 176.2(3) no
C3 C4 C7 C12 -81.40(10) yes
